data_1573010
loop_
_publ_author_name
'Tan, Jiuqi'
'Yang, Longqing'
'Su, Hanyu'
'Yang, Yuntian'
'Zhong, Ziwei'
'Feng, Xiaoming'
'Liu, Xiaohua'

_publ_section_title
;
 Visible-light-driven asymmetric aldol reaction of ketones and glycinates
 <i>via</i> synergistic Lewis acid/photoredox catalysis.
;
_journal_issue 39
_journal_name_full 'Chemical science'
_journal_page_first 16050
_journal_page_last 16058
_journal_paper_doi 10.1039/d4sc04900d
_journal_volume 15
_journal_year 2024
_chemical_absolute_configuration ad
_chemical_formula_moiety 'C28 H34 N2 O3'
_chemical_formula_sum 'C28 H34 N2 O3'
_chemical_formula_weight 446.57
_chemical_melting_point 'DCM, PE'
_space_group_crystal_system orthorhombic
_space_group_IT_number 19
_space_group_name_Hall 'P 2ac 2ab'
_space_group_name_H-M_alt 'P 21 21 21'
_atom_sites_solution_hydrogens mixed
_atom_sites_solution_primary dual
_atom_sites_solution_secondary difmap
_audit_creation_method SHELXL-2019/1
_audit_update_record
;
2023-12-20 deposited with the CCDC.	2024-09-03 downloaded from the CCDC.
;
_cell_angle_alpha 90
_cell_angle_beta 90
_cell_angle_gamma 90
_cell_formula_units_Z 4
_cell_length_a 5.99400(10)
_cell_length_b 16.4455(4)
_cell_length_c 24.7082(6)
_cell_measurement_reflns_used 8960
_cell_measurement_temperature 173(2)
_cell_measurement_theta_max 79.31
_cell_measurement_theta_min 3.23
_cell_volume 2435.59(9)
_computing_cell_refinement 'Bruker SAINT'
_computing_data_collection 'Bruker APEX3'
_computing_data_reduction 'Bruker SAINT'
_computing_molecular_graphics 'Bruker SHELXTL'
_computing_publication_material 'Bruker SHELXTL'
_computing_structure_refinement 'SHELXL-2019/1 (Sheldrick, 2019)'
_computing_structure_solution 'SHELXT (Sheldrick 2008)'
_diffrn_ambient_temperature 173(2)
_diffrn_measured_fraction_theta_full 0.992
_diffrn_measured_fraction_theta_max 0.971
_diffrn_measurement_device_type 'Bruker D8 Venture Photon II'
_diffrn_measurement_method '\f and \w scans'
_diffrn_radiation_type CuK\a
_diffrn_radiation_wavelength 1.54178
_diffrn_reflns_av_R_equivalents 0.0580
_diffrn_reflns_av_unetI/netI 0.0567
_diffrn_reflns_Laue_measured_fraction_full 0.992
_diffrn_reflns_Laue_measured_fraction_max 0.971
_diffrn_reflns_limit_h_max 7
_diffrn_reflns_limit_h_min -5
_diffrn_reflns_limit_k_max 20
_diffrn_reflns_limit_k_min -20
_diffrn_reflns_limit_l_max 30
_diffrn_reflns_limit_l_min -31
_diffrn_reflns_number 15096
_diffrn_reflns_point_group_measured_fraction_full 0.991
_diffrn_reflns_point_group_measured_fraction_max 0.961
_diffrn_reflns_theta_full 67.679
_diffrn_reflns_theta_max 79.484
_diffrn_reflns_theta_min 3.228
_exptl_absorpt_coefficient_mu 0.624
_exptl_absorpt_correction_T_max 1.0000
_exptl_absorpt_correction_T_min 0.8638
_exptl_absorpt_correction_type numerical
_exptl_absorpt_process_details 'SADABS (Krause et al., 2015)'
_exptl_crystal_colour colourless
_exptl_crystal_density_diffrn 1.218
_exptl_crystal_description block
_exptl_crystal_F_000 960
_exptl_crystal_recrystallization_method 'Re-crystallisation from solvent'
_exptl_crystal_size_max 0.238
_exptl_crystal_size_mid 0.091
_exptl_crystal_size_min 0.072
_refine_diff_density_max 0.695
_refine_diff_density_min -0.513
_refine_diff_density_rms 0.171
_refine_ls_abs_structure_details
; 
 Flack x determined using 1844 quotients [(I+)-(I-)]/[(I+)+(I-)] 
 (Parsons, Flack and Wagner, Acta Cryst. B69 (2013) 249-259). 
;
_refine_ls_abs_structure_Flack -0.08(9)
_refine_ls_extinction_coef 0.027(2)
_refine_ls_extinction_expression Fc^*^=kFc[1+0.001xFc^2^\l^3^/sin(2\q)]^-1/4^
_refine_ls_extinction_method 'SHELXL-2019/1 (Sheldrick 2019)'
_refine_ls_goodness_of_fit_ref 1.112
_refine_ls_hydrogen_treatment mixed
_refine_ls_matrix_type full
_refine_ls_number_parameters 313
_refine_ls_number_reflns 5087
_refine_ls_number_restraints 2
_refine_ls_restrained_S_all 1.112
_refine_ls_R_factor_all 0.0777
_refine_ls_R_factor_gt 0.0713
_refine_ls_shift/su_max 0.000
_refine_ls_shift/su_mean 0.000
_refine_ls_structure_factor_coef Fsqd
_refine_ls_weighting_details 'w=1/[\s^2^(Fo^2^)+(0.1100P)^2^] where P=(Fo^2^+2Fc^2^)/3'
_refine_ls_weighting_scheme calc
_refine_ls_wR_factor_gt 0.1488
_refine_ls_wR_factor_ref 0.1535
_reflns_Friedel_coverage 0.719
_reflns_Friedel_fraction_full 0.991
_reflns_Friedel_fraction_max 0.947
_reflns_number_gt 4718
_reflns_number_total 5087
_reflns_threshold_expression 'I > 2\s(I)'
_cod_data_source_file d4sc04900d2.cif
_cod_data_source_block shb026
_cod_database_code 1573010
_shelx_shelxl_version_number 2019/1
_shelx_space_group_comment
; 
The symmetry employed for this shelxl refinement is uniquely defined 
by the following loop, which should always be used as a source of 
symmetry information in preference to the above space-group names. 
They are only intended as comments. 
;
_shelx_estimated_absorpt_t_min 0.866
_shelx_estimated_absorpt_t_max 0.956

loop_
_space_group_symop_operation_xyz
'x, y, z'
'-x+1/2, -y, z+1/2'
'-x, y+1/2, -z+1/2'
'x+1/2, -y+1/2, -z'

loop_
_atom_site_label
_atom_site_type_symbol
_atom_site_fract_x
_atom_site_fract_y
_atom_site_fract_z
_atom_site_U_iso_or_equiv
_atom_site_adp_type
_atom_site_occupancy
_atom_site_site_symmetry_order
_atom_site_calc_flag
_atom_site_refinement_flags_posn
_atom_site_refinement_flags_adp
_atom_site_refinement_flags_occupancy
_atom_site_disorder_assembly
_atom_site_disorder_group
O1 O 0.0045(3) 0.53886(12) 0.32944(8) 0.0188(4) Uani 1 1 d D . . . .
H1O H -0.015(10) 0.4876(17) 0.322(2) 0.043(14) Uiso 1 1 d D . . . .
O2 O 0.1315(4) 0.68287(13) 0.24441(9) 0.0268(5) Uani 1 1 d . . . . .
O3 O 0.2880(3) 0.72203(11) 0.32352(8) 0.0191(4) Uani 1 1 d . . . . .
N1 N 0.3405(4) 0.53412(13) 0.24812(9) 0.0165(4) Uani 1 1 d D . . . .
H1N H 0.194(5) 0.525(3) 0.2399(18) 0.027(10) Uiso 1 1 d D . . . .
N2 N 0.1798(4) 0.39770(14) 0.33180(10) 0.0222(5) Uani 1 1 d . . . . .
C1 C 0.2343(4) 0.54256(14) 0.34296(9) 0.0135(5) Uani 1 1 d . . . . .
C2 C 0.3545(4) 0.58646(14) 0.29497(9) 0.0142(5) Uani 1 1 d . . . . .
H2 H 0.514919 0.595118 0.304525 0.017 Uiso 1 1 calc R U . . .
C3 C 0.2436(4) 0.66952(14) 0.28400(10) 0.0157(5) Uani 1 1 d . . . . .
C4 C 0.1723(5) 0.80123(16) 0.32742(12) 0.0215(5) Uani 1 1 d . . . . .
C5 C 0.2613(7) 0.83411(19) 0.38087(13) 0.0345(7) Uani 1 1 d . . . . .
H5A H 0.424760 0.835052 0.379844 0.052 Uiso 1 1 calc R U . . .
H5B H 0.211518 0.799032 0.410573 0.052 Uiso 1 1 calc R U . . .
H5C H 0.205028 0.889393 0.386585 0.052 Uiso 1 1 calc R U . . .
C6 C 0.2394(6) 0.85587(17) 0.28062(13) 0.0322(7) Uani 1 1 d . . . . .
H6A H 0.402381 0.857341 0.277767 0.048 Uiso 1 1 calc R U . . .
H6B H 0.182840 0.910962 0.286977 0.048 Uiso 1 1 calc R U . . .
H6C H 0.176138 0.834555 0.246901 0.048 Uiso 1 1 calc R U . . .
C7 C -0.0780(6) 0.7870(2) 0.33063(18) 0.0378(8) Uani 1 1 d . . . . .
H7A H -0.132163 0.766732 0.295725 0.057 Uiso 1 1 calc R U . . .
H7B H -0.153271 0.838260 0.339341 0.057 Uiso 1 1 calc R U . . .
H7C H -0.109895 0.746847 0.358897 0.057 Uiso 1 1 calc R U . . .
C11 C 0.4669(4) 0.55182(14) 0.20176(10) 0.0145(5) Uani 1 1 d . . . . .
C12 C 0.6768(4) 0.58839(15) 0.20395(10) 0.0171(5) Uani 1 1 d . . . . .
H12 H 0.739824 0.602623 0.237930 0.021 Uiso 1 1 calc R U . . .
C13 C 0.7949(4) 0.60420(15) 0.15601(11) 0.0180(5) Uani 1 1 d . . . . .
H13 H 0.937397 0.629222 0.158316 0.022 Uiso 1 1 calc R U . . .
C14 C 0.7103(5) 0.58446(15) 0.10528(10) 0.0184(5) Uani 1 1 d . . . . .
C15 C 0.5046(5) 0.54381(18) 0.10439(10) 0.0218(5) Uani 1 1 d . . . . .
H15 H 0.445195 0.526617 0.070634 0.026 Uiso 1 1 calc R U . . .
C16 C 0.3851(5) 0.52794(17) 0.15145(11) 0.0206(5) Uani 1 1 d . . . . .
H16 H 0.246020 0.500471 0.149261 0.025 Uiso 1 1 calc R U . . .
C17 C 0.8284(6) 0.60573(18) 0.05227(11) 0.0249(6) Uani 1 1 d . . . . .
C18 C 0.6613(8) 0.6431(3) 0.01229(15) 0.0488(11) Uani 1 1 d . . . . .
H18A H 0.550732 0.601993 0.001965 0.073 Uiso 1 1 calc R U . . .
H18B H 0.740795 0.661804 -0.020043 0.073 Uiso 1 1 calc R U . . .
H18C H 0.585722 0.689196 0.029429 0.073 Uiso 1 1 calc R U . . .
C19 C 1.0172(7) 0.6674(2) 0.06125(14) 0.0362(8) Uani 1 1 d . . . . .
H19A H 0.954386 0.718641 0.074576 0.054 Uiso 1 1 calc R U . . .
H19B H 1.094999 0.677096 0.026965 0.054 Uiso 1 1 calc R U . . .
H19C H 1.122673 0.645805 0.087926 0.054 Uiso 1 1 calc R U . . .
C20 C 0.9273(6) 0.5280(2) 0.02757(13) 0.0305(7) Uani 1 1 d . . . . .
H20A H 0.806232 0.490954 0.017426 0.046 Uiso 1 1 calc R U . . .
H20B H 1.024176 0.501432 0.054182 0.046 Uiso 1 1 calc R U . . .
H20C H 1.014550 0.541991 -0.004647 0.046 Uiso 1 1 calc R U . . .
C21 C 0.2645(4) 0.58489(14) 0.39779(9) 0.0144(5) Uani 1 1 d . . . . .
C22 C 0.4650(4) 0.62138(16) 0.41289(10) 0.0183(5) Uani 1 1 d . . . . .
H22 H 0.586684 0.622001 0.388243 0.022 Uiso 1 1 calc R U . . .
C23 C 0.4888(5) 0.65691(16) 0.46370(11) 0.0228(6) Uani 1 1 d . . . . .
H23 H 0.626324 0.681582 0.473483 0.027 Uiso 1 1 calc R U . . .
C24 C 0.3127(6) 0.65646(17) 0.50012(11) 0.0256(6) Uani 1 1 d . . . . .
H24A H 0.329103 0.680786 0.534762 0.031 Uiso 1 1 calc R U . . .
C25 C 0.1122(5) 0.6202(2) 0.48560(12) 0.0269(6) Uani 1 1 d . . . . .
H25A H -0.009102 0.619923 0.510344 0.032 Uiso 1 1 calc R U . . .
C26 C 0.0884(4) 0.58429(18) 0.43478(11) 0.0209(5) Uani 1 1 d . . . . .
H26 H -0.048824 0.559185 0.425258 0.025 Uiso 1 1 calc R U . . .
C31 C 0.3245(4) 0.45516(15) 0.34668(10) 0.0144(5) Uani 1 1 d . . . . .
C32 C 0.5419(4) 0.43689(16) 0.36302(11) 0.0188(5) Uani 1 1 d . . . . .
H32 H 0.641439 0.478820 0.373811 0.023 Uiso 1 1 calc R U . . .
C33 C 0.6095(5) 0.35596(18) 0.36317(12) 0.0230(6) Uani 1 1 d . . . . .
H33 H 0.756671 0.341758 0.373902 0.028 Uiso 1 1 calc R U . . .
C34 C 0.4593(6) 0.29624(17) 0.34744(13) 0.0275(6) Uani 1 1 d . . . . .
H34 H 0.501096 0.240517 0.347224 0.033 Uiso 1 1 calc R U . . .
C35 C 0.2473(6) 0.31995(17) 0.33209(13) 0.0276(6) Uani 1 1 d . . . . .
H35 H 0.144292 0.279178 0.321229 0.033 Uiso 1 1 calc R U . . .

loop_
_atom_site_aniso_label
_atom_site_aniso_U_11
_atom_site_aniso_U_22
_atom_site_aniso_U_33
_atom_site_aniso_U_23
_atom_site_aniso_U_13
_atom_site_aniso_U_12
O1 0.0128(8) 0.0236(9) 0.0201(8) -0.0016(7) -0.0022(6) -0.0039(7)
O2 0.0359(11) 0.0221(9) 0.0224(10) -0.0020(8) -0.0124(8) 0.0023(8)
O3 0.0295(10) 0.0128(8) 0.0149(8) -0.0035(6) -0.0026(7) 0.0010(7)
N1 0.0233(10) 0.0151(9) 0.0112(9) -0.0038(7) 0.0032(8) -0.0059(8)
N2 0.0233(11) 0.0179(10) 0.0254(11) -0.0003(8) -0.0021(9) -0.0088(9)
C1 0.0123(10) 0.0174(10) 0.0109(9) -0.0005(8) 0.0007(8) -0.0039(8)
C2 0.0184(10) 0.0136(10) 0.0106(10) -0.0022(8) 0.0019(8) -0.0030(9)
C3 0.0201(11) 0.0142(10) 0.0127(10) -0.0024(8) -0.0010(8) -0.0029(9)
C4 0.0292(13) 0.0134(10) 0.0218(12) -0.0032(9) 0.0014(10) 0.0019(9)
C5 0.053(2) 0.0249(12) 0.0257(14) -0.0133(11) -0.0030(13) 0.0037(14)
C6 0.0460(18) 0.0192(11) 0.0314(15) 0.0046(11) 0.0017(14) -0.0030(13)
C7 0.0292(15) 0.0350(16) 0.049(2) -0.0073(14) 0.0097(14) 0.0026(13)
C11 0.0206(11) 0.0108(9) 0.0120(10) 0.0002(8) 0.0023(9) 0.0011(8)
C12 0.0212(11) 0.0178(10) 0.0124(10) 0.0000(8) 0.0022(9) -0.0020(9)
C13 0.0217(11) 0.0161(10) 0.0161(11) 0.0005(9) 0.0042(10) 0.0002(9)
C14 0.0260(12) 0.0149(9) 0.0142(11) 0.0009(9) 0.0044(9) 0.0055(9)
C15 0.0263(13) 0.0285(12) 0.0106(10) -0.0031(9) 0.0008(9) 0.0011(11)
C16 0.0231(12) 0.0240(12) 0.0148(11) -0.0049(9) 0.0015(9) -0.0011(10)
C17 0.0353(15) 0.0235(12) 0.0158(11) 0.0049(10) 0.0099(11) 0.0089(11)
C18 0.052(2) 0.069(3) 0.0259(15) 0.0263(17) 0.0110(15) 0.025(2)
C19 0.0494(19) 0.0244(13) 0.0347(16) 0.0047(12) 0.0202(15) -0.0049(14)
C20 0.0363(15) 0.0308(15) 0.0243(13) -0.0058(11) 0.0113(12) 0.0036(13)
C21 0.0158(11) 0.0158(9) 0.0116(10) -0.0003(8) 0.0001(8) -0.0002(9)
C22 0.0192(11) 0.0179(10) 0.0179(11) -0.0017(9) -0.0036(9) -0.0030(9)
C23 0.0293(13) 0.0171(11) 0.0222(12) -0.0036(9) -0.0112(10) 0.0007(10)
C24 0.0372(15) 0.0235(12) 0.0160(11) -0.0055(9) -0.0076(11) 0.0092(11)
C25 0.0282(13) 0.0365(15) 0.0159(12) -0.0035(11) 0.0024(10) 0.0086(12)
C26 0.0185(11) 0.0283(12) 0.0159(11) -0.0014(10) 0.0023(9) 0.0010(10)
C31 0.0160(11) 0.0159(11) 0.0112(9) -0.0011(8) 0.0008(8) -0.0043(9)
C32 0.0173(12) 0.0178(12) 0.0212(11) -0.0018(9) -0.0002(9) -0.0018(9)
C33 0.0219(12) 0.0229(13) 0.0243(12) -0.0001(10) 0.0017(10) 0.0018(11)
C34 0.0368(15) 0.0160(11) 0.0296(13) 0.0017(10) 0.0019(12) -0.0027(11)
C35 0.0314(14) 0.0167(11) 0.0346(15) 0.0007(10) -0.0049(12) -0.0079(11)

loop_
_atom_type_symbol
_atom_type_description
_atom_type_scat_dispersion_real
_atom_type_scat_dispersion_imag
_atom_type_scat_source
C C 0.0181 0.0091 'International Tables Vol C Tables 4.2.6.8 and 6.1.1.4'
H H 0.0000 0.0000 'International Tables Vol C Tables 4.2.6.8 and 6.1.1.4'
N N 0.0311 0.0180 'International Tables Vol C Tables 4.2.6.8 and 6.1.1.4'
O O 0.0492 0.0322 'International Tables Vol C Tables 4.2.6.8 and 6.1.1.4'

loop_
_geom_angle_atom_site_label_1
_geom_angle_atom_site_label_2
_geom_angle_atom_site_label_3
_geom_angle
_geom_angle_site_symmetry_1
_geom_angle_site_symmetry_3
_geom_angle_publ_flag
C3 O3 C4 121.7(2) . . ?
C11 N1 C2 119.9(2) . . ?
C31 N2 C35 118.6(3) . . ?
O1 C1 C21 110.0(2) . . ?
O1 C1 C31 108.39(19) . . ?
C21 C1 C31 109.26(19) . . ?
O1 C1 C2 106.79(19) . . ?
C21 C1 C2 113.93(19) . . ?
C31 C1 C2 108.32(19) . . ?
N1 C2 C3 111.2(2) . . ?
N1 C2 C1 107.79(19) . . ?
C3 C2 C1 110.07(19) . . ?
O2 C3 O3 126.0(2) . . ?
O2 C3 C2 122.9(2) . . ?
O3 C3 C2 111.1(2) . . ?
O3 C4 C6 110.3(2) . . ?
O3 C4 C7 109.3(2) . . ?
C6 C4 C7 113.1(3) . . ?
O3 C4 C5 101.8(2) . . ?
C6 C4 C5 110.9(3) . . ?
C7 C4 C5 110.8(3) . . ?
C16 C11 C12 118.3(2) . . ?
C16 C11 N1 118.7(2) . . ?
C12 C11 N1 123.0(2) . . ?
C11 C12 C13 120.1(2) . . ?
C14 C13 C12 122.2(2) . . ?
C13 C14 C15 116.5(2) . . ?
C13 C14 C17 123.4(3) . . ?
C15 C14 C17 120.2(2) . . ?
C16 C15 C14 121.9(2) . . ?
C15 C16 C11 120.8(2) . . ?
C14 C17 C18 109.9(3) . . ?
C14 C17 C20 109.2(2) . . ?
C18 C17 C20 109.2(3) . . ?
C14 C17 C19 111.6(2) . . ?
C18 C17 C19 108.0(3) . . ?
C20 C17 C19 108.8(3) . . ?
C22 C21 C26 118.7(2) . . ?
C22 C21 C1 122.2(2) . . ?
C26 C21 C1 119.1(2) . . ?
C23 C22 C21 120.7(2) . . ?
C24 C23 C22 120.3(3) . . ?
C23 C24 C25 119.6(2) . . ?
C24 C25 C26 120.2(3) . . ?
C25 C26 C21 120.6(3) . . ?
N2 C31 C32 122.2(2) . . ?
N2 C31 C1 114.6(2) . . ?
C32 C31 C1 123.1(2) . . ?
C33 C32 C31 118.6(2) . . ?
C34 C33 C32 119.1(3) . . ?
C35 C34 C33 118.3(3) . . ?
N2 C35 C34 123.2(3) . . ?

loop_
_geom_bond_atom_site_label_1
_geom_bond_atom_site_label_2
_geom_bond_distance
_geom_bond_site_symmetry_2
_geom_bond_publ_flag
O1 C1 1.419(3) . ?
O2 C3 1.207(3) . ?
O3 C3 1.330(3) . ?
O3 C4 1.479(3) . ?
N1 C11 1.404(3) . ?
N1 C2 1.445(3) . ?
N2 C31 1.334(3) . ?
N2 C35 1.341(4) . ?
C1 C21 1.534(3) . ?
C1 C31 1.538(3) . ?
C1 C2 1.564(3) . ?
C2 C3 1.543(3) . ?
C4 C6 1.519(4) . ?
C4 C7 1.520(4) . ?
C4 C5 1.524(4) . ?
C11 C16 1.393(4) . ?
C11 C12 1.395(4) . ?
C12 C13 1.404(3) . ?
C13 C14 1.391(4) . ?
C14 C15 1.403(4) . ?
C14 C17 1.529(3) . ?
C15 C16 1.390(4) . ?
C17 C18 1.535(5) . ?
C17 C20 1.536(4) . ?
C17 C19 1.536(5) . ?
C21 C22 1.395(3) . ?
C21 C26 1.396(3) . ?
C22 C23 1.392(4) . ?
C23 C24 1.387(5) . ?
C24 C25 1.388(5) . ?
C25 C26 1.395(4) . ?
C31 C32 1.397(3) . ?
C32 C33 1.391(4) . ?
C33 C34 1.388(4) . ?
C34 C35 1.382(5) . ?

loop_
_geom_torsion_atom_site_label_1
_geom_torsion_atom_site_label_2
_geom_torsion_atom_site_label_3
_geom_torsion_atom_site_label_4
_geom_torsion
_geom_torsion_site_symmetry_1
_geom_torsion_site_symmetry_2
_geom_torsion_site_symmetry_3
_geom_torsion_site_symmetry_4
_geom_torsion_publ_flag
C11 N1 C2 C3 70.1(3) . . . . ?
C11 N1 C2 C1 -169.2(2) . . . . ?
O1 C1 C2 N1 -66.8(2) . . . . ?
C21 C1 C2 N1 171.5(2) . . . . ?
C31 C1 C2 N1 49.7(3) . . . . ?
O1 C1 C2 C3 54.6(2) . . . . ?
C21 C1 C2 C3 -67.0(3) . . . . ?
C31 C1 C2 C3 171.15(18) . . . . ?
C4 O3 C3 O2 9.9(4) . . . . ?
C4 O3 C3 C2 -169.8(2) . . . . ?
N1 C2 C3 O2 10.5(3) . . . . ?
C1 C2 C3 O2 -108.9(3) . . . . ?
N1 C2 C3 O3 -169.8(2) . . . . ?
C1 C2 C3 O3 70.8(2) . . . . ?
C3 O3 C4 C6 -67.6(3) . . . . ?
C3 O3 C4 C7 57.4(3) . . . . ?
C3 O3 C4 C5 174.6(3) . . . . ?
C2 N1 C11 C16 -150.8(2) . . . . ?
C2 N1 C11 C12 32.7(4) . . . . ?
C16 C11 C12 C13 3.3(4) . . . . ?
N1 C11 C12 C13 179.8(2) . . . . ?
C11 C12 C13 C14 -0.1(4) . . . . ?
C12 C13 C14 C15 -3.2(4) . . . . ?
C12 C13 C14 C17 176.0(2) . . . . ?
C13 C14 C15 C16 3.4(4) . . . . ?
C17 C14 C15 C16 -175.8(3) . . . . ?
C14 C15 C16 C11 -0.3(4) . . . . ?
C12 C11 C16 C15 -3.2(4) . . . . ?
N1 C11 C16 C15 -179.7(2) . . . . ?
C13 C14 C17 C18 -133.2(3) . . . . ?
C15 C14 C17 C18 46.0(4) . . . . ?
C13 C14 C17 C20 107.0(3) . . . . ?
C15 C14 C17 C20 -73.7(3) . . . . ?
C13 C14 C17 C19 -13.3(4) . . . . ?
C15 C14 C17 C19 165.9(3) . . . . ?
O1 C1 C21 C22 -157.8(2) . . . . ?
C31 C1 C21 C22 83.3(3) . . . . ?
C2 C1 C21 C22 -38.0(3) . . . . ?
O1 C1 C21 C26 24.7(3) . . . . ?
C31 C1 C21 C26 -94.2(3) . . . . ?
C2 C1 C21 C26 144.5(2) . . . . ?
C26 C21 C22 C23 -0.4(4) . . . . ?
C1 C21 C22 C23 -177.9(2) . . . . ?
C21 C22 C23 C24 0.0(4) . . . . ?
C22 C23 C24 C25 0.1(4) . . . . ?
C23 C24 C25 C26 0.2(5) . . . . ?
C24 C25 C26 C21 -0.6(5) . . . . ?
C22 C21 C26 C25 0.6(4) . . . . ?
C1 C21 C26 C25 178.2(3) . . . . ?
C35 N2 C31 C32 -0.7(4) . . . . ?
C35 N2 C31 C1 177.8(2) . . . . ?
O1 C1 C31 N2 6.1(3) . . . . ?
C21 C1 C31 N2 126.0(2) . . . . ?
C2 C1 C31 N2 -109.4(2) . . . . ?
O1 C1 C31 C32 -175.3(2) . . . . ?
C21 C1 C31 C32 -55.5(3) . . . . ?
C2 C1 C31 C32 69.1(3) . . . . ?
N2 C31 C32 C33 0.7(4) . . . . ?
C1 C31 C32 C33 -177.8(2) . . . . ?
C31 C32 C33 C34 -0.3(4) . . . . ?
C32 C33 C34 C35 0.1(4) . . . . ?
C31 N2 C35 C34 0.5(5) . . . . ?
C33 C34 C35 N2 -0.2(5) . . . . ?
